data_8107666
loop_
_publ_author_name
'Mao, Qian'
'Wang, Yanfei'
'Zhang, Zhonghua'
'Ji, Jinlan'

_publ_section_title
;
 The crystal structure of catena-poly[(\m
 2-2H-1,2,3-triazole-4,5-dicarboxylato-\k 2 O, O&#x2032;)-(\m
 2-1,3-bis((1H-imidazol-1-yl)methyl)benzene-\k 2 N,N&#x2032;) zinc(II)],
 C18H15N7O4Zn
;
_journal_issue 6
_journal_name_full 'Zeitschrift f\"ur Kristallographie - New Crystal Structures'
_journal_page_first 1081
_journal_page_last 1083
_journal_paper_doi 10.1515/ncrs-2023-0323
_journal_volume 238
_journal_year 2023
_chemical_formula_moiety 'C18 H15 N7 O4 Zn'
_chemical_formula_sum 'C18 H15 N7 O4 Zn'
_chemical_formula_weight 458.74
_space_group_crystal_system triclinic
_space_group_IT_number 2
_space_group_name_Hall '-P 1'
_space_group_name_H-M_alt 'P -1'
_atom_sites_solution_hydrogens geom
_atom_sites_solution_primary direct
_cell_angle_alpha 95.238(5)
_cell_angle_beta 112.154(7)
_cell_angle_gamma 112.971(7)
_cell_formula_units_Z 2
_cell_length_a 9.1100(8)
_cell_length_b 10.6451(7)
_cell_length_c 12.0479(8)
_cell_measurement_reflns_used 3852
_cell_measurement_temperature 298.15
_cell_measurement_theta_max 32.3820
_cell_measurement_theta_min 2.4710
_cell_volume 956.55(16)
_computing_cell_refinement 'CrysAlisPro 1.171.39.34a (Rigaku OD, 2017)'
_computing_data_collection 'CrysAlisPro 1.171.39.34a (Rigaku OD, 2017)'
_computing_data_reduction 'CrysAlisPro 1.171.39.34a (Rigaku OD, 2017)'
_computing_molecular_graphics 'Olex2 1.5 (Dolomanov et al., 2009)'
_computing_publication_material 'Olex2 1.5 (Dolomanov et al., 2009)'
_computing_structure_refinement 'SHELXL 2019/2 (Sheldrick, 2015)'
_computing_structure_solution 'ShelXT (Sheldrick, 2015)'
_diffrn_ambient_temperature 298.15
_diffrn_detector 'CCD plate'
_diffrn_measured_fraction_theta_full 0.999
_diffrn_measured_fraction_theta_max 0.999
_diffrn_measurement_details
;
List of Runs (angles in degrees, time in seconds):

  # Type    Start    End  Width  t~exp~   \w     \q     \k     \f   Frames
--------------------------------------------------------------------------
  1  \w    -70.00  34.00   1.00   10.00    --   30.00  54.00  90.00  104
  2  \w    -56.00 -31.00   1.00   10.00    --   30.00  54.00-180.00   25
  3  \w     33.00  59.00   1.00   10.00    --   30.00  54.00-180.00   26
  4  \w    -74.00 109.00   1.00   10.00    --   30.00  54.00 -30.00  183
;
_diffrn_measurement_device 'two-circle diffractometer'
_diffrn_measurement_device_type 'XtaLAB Mini (ROW)'
_diffrn_measurement_method '\w scans'
_diffrn_orient_matrix_type 'CrysAlisPro convention (1999,Acta A55,543-557)'
_diffrn_orient_matrix_UB_11 -0.0271338000
_diffrn_orient_matrix_UB_12 -0.0163259000
_diffrn_orient_matrix_UB_13 -0.0651788000
_diffrn_orient_matrix_UB_21 0.0569308000
_diffrn_orient_matrix_UB_22 0.0715085000
_diffrn_orient_matrix_UB_23 0.0069061000
_diffrn_orient_matrix_UB_31 0.0706487000
_diffrn_orient_matrix_UB_32 -0.0173691000
_diffrn_orient_matrix_UB_33 0.0093523000
_diffrn_radiation_monochromator graphite
_diffrn_radiation_probe x-ray
_diffrn_radiation_type 'Mo K\a'
_diffrn_radiation_wavelength 0.71073
_diffrn_reflns_av_R_equivalents 0.0220
_diffrn_reflns_av_unetI/netI 0.0308
_diffrn_reflns_Laue_measured_fraction_full 0.999
_diffrn_reflns_Laue_measured_fraction_max 0.999
_diffrn_reflns_limit_h_max 10
_diffrn_reflns_limit_h_min -10
_diffrn_reflns_limit_k_max 12
_diffrn_reflns_limit_k_min -11
_diffrn_reflns_limit_l_max 14
_diffrn_reflns_limit_l_min -14
_diffrn_reflns_number 5299
_diffrn_reflns_point_group_measured_fraction_full 0.999
_diffrn_reflns_point_group_measured_fraction_max 0.999
_diffrn_reflns_theta_full 25.097
_diffrn_reflns_theta_max 25.097
_diffrn_reflns_theta_min 2.449
_diffrn_source 'fine-focus sealed X-ray tube'
_diffrn_source_type 'Rigaku (Mo) X-ray Source'
_exptl_absorpt_coefficient_mu 1.326
_exptl_absorpt_correction_T_max 1.00000
_exptl_absorpt_correction_T_min 0.86405
_exptl_absorpt_correction_type multi-scan
_exptl_absorpt_process_details
;
CrysAlisPro 1.171.39.34a (Rigaku Oxford Diffraction, 2017)
Empirical absorption correction using spherical harmonics,
 implemented in SCALE3 ABSPACK scaling algorithm.
;
_exptl_crystal_colour colourless
_exptl_crystal_colour_primary colourless
_exptl_crystal_density_diffrn 1.593
_exptl_crystal_description block
_exptl_crystal_F_000 468
_exptl_crystal_size_max 0.28
_exptl_crystal_size_mid 0.2
_exptl_crystal_size_min 0.15
_refine_diff_density_max 0.242
_refine_diff_density_min -0.249
_refine_diff_density_rms 0.052
_refine_ls_extinction_coef .
_refine_ls_extinction_method none
_refine_ls_goodness_of_fit_ref 1.065
_refine_ls_hydrogen_treatment constr
_refine_ls_matrix_type full
_refine_ls_number_parameters 272
_refine_ls_number_reflns 3397
_refine_ls_number_restraints 0
_refine_ls_restrained_S_all 1.065
_refine_ls_R_factor_all 0.0303
_refine_ls_R_factor_gt 0.0264
_refine_ls_shift/su_max 0.001
_refine_ls_shift/su_mean 0.000
_refine_ls_structure_factor_coef Fsqd
_refine_ls_weighting_details 'w=1/[\s^2^(Fo^2^)+(0.0370P)^2^+0.2726P] where P=(Fo^2^+2Fc^2^)/3'
_refine_ls_weighting_scheme calc
_refine_ls_wR_factor_gt 0.0706
_refine_ls_wR_factor_ref 0.0731
_reflns_Friedel_coverage 0.000
_reflns_Friedel_fraction_full .
_reflns_Friedel_fraction_max .
_reflns_number_gt 3113
_reflns_number_total 3397
_reflns_threshold_expression 'I > 2\s(I)'
_cod_data_source_file suppl_j_ncrs-2023-0323_suppl_001.cif
_cod_data_source_block f
_cod_original_cell_volume 956.56(13)
_cod_database_code 8107666
_shelx_space_group_comment
;
The symmetry employed for this shelxl refinement is uniquely defined
by the following loop, which should always be used as a source of
symmetry information in preference to the above space-group names.
They are only intended as comments.
;
_shelx_estimated_absorpt_t_max 0.826
_shelx_estimated_absorpt_t_min 0.708
_olex2_refinement_description
;
1. Fixed Uiso
 At 1.2 times of:
  All C(H) groups, All C(H,H) groups
 At 1.5 times of:
  All O(H) groups
2.a Secondary CH2 refined with riding coordinates:
 C15(H15A,H15B), C8(H8A,H8B)
2.b Aromatic/amide H refined with riding coordinates:
 C18(H18), C16(H16), C6(H6), C17(H17), C5(H5), C14(H14), C7(H7), C12(H12),
 C10(H10), C11(H11)
2.c Idealised tetrahedral OH refined as rotating group:
 O3(H3)
;
_olex2_submission_special_instructions 'No special instructions were received'
_oxdiff_exptl_absorpt_empirical_details
;
Empirical correction (ABSPACK) includes:
- Absorption correction using spherical harmonics
- Frame scaling
;
_oxdiff_exptl_absorpt_empirical_full_max 1.117
_oxdiff_exptl_absorpt_empirical_full_min 0.917

loop_
_space_group_symop_operation_xyz
'x, y, z'
'-x, -y, -z'

loop_
_atom_site_label
_atom_site_type_symbol
_atom_site_fract_x
_atom_site_fract_y
_atom_site_fract_z
_atom_site_U_iso_or_equiv
_atom_site_adp_type
_atom_site_occupancy
_atom_site_site_symmetry_order
_atom_site_calc_flag
_atom_site_refinement_flags_posn
_atom_site_refinement_flags_adp
_atom_site_refinement_flags_occupancy
_atom_site_disorder_assembly
_atom_site_disorder_group
Zn1 Zn 0.87434(3) 0.82194(2) 0.05284(2) 0.02718(10) Uani 1 1 d . . . . .
O1 O 0.57230(19) 0.71680(17) -0.00756(15) 0.0419(4) Uani 1 1 d . . . . .
O2 O 0.3328(2) 0.7499(2) -0.10723(18) 0.0548(5) Uani 1 1 d . . . . .
N1 N 0.7839(2) 0.94259(16) -0.05066(15) 0.0258(3) Uani 1 1 d . . . . .
O3 O 0.2637(2) 0.9101(2) -0.2384(2) 0.0597(5) Uani 1 1 d . . . . .
H3 H 0.291753 0.868132 -0.186709 0.089 Uiso 1 1 calc R U . . .
N7 N 0.8489(2) 0.64430(17) 0.95727(15) 0.0293(4) Uani 1 1 d . . . . .
N2 N 0.8549(2) 1.05215(17) -0.09257(16) 0.0295(4) Uani 1 1 d . . . . .
N6 N 0.8794(2) 0.50027(18) 0.83539(16) 0.0320(4) Uani 1 1 d . . . . .
N3 N 0.7315(2) 1.08518(18) -0.16350(17) 0.0316(4) Uani 1 1 d . . . . .
O4 O 0.4019(2) 1.07885(19) -0.30825(19) 0.0579(5) Uani 1 1 d . . . . .
N4 N 0.9107(2) 0.82373(18) 0.22759(15) 0.0309(4) Uani 1 1 d . . . . .
N5 N 0.8448(3) 0.7734(2) 0.38047(17) 0.0407(5) Uani 1 1 d . . . . .
C2 C 0.5761(2) 0.9945(2) -0.16769(18) 0.0276(4) Uani 1 1 d . . . . .
C1 C 0.6087(2) 0.9048(2) -0.09637(18) 0.0257(4) Uani 1 1 d . . . . .
C18 C 0.7270(3) 0.5061(2) 0.9364(2) 0.0361(5) Uani 1 1 d . . . . .
H18 H 0.645613 0.478529 0.969200 0.043 Uiso 1 1 calc R U . . .
C3 C 0.4070(3) 0.9992(2) -0.2444(2) 0.0393(5) Uani 1 1 d . . . . .
C16 C 0.9385(3) 0.6350(2) 0.89491(19) 0.0324(5) Uani 1 1 d . . . . .
H16 H 1.030667 0.712461 0.892832 0.039 Uiso 1 1 calc R U . . .
C4 C 0.4958(3) 0.7804(2) -0.0673(2) 0.0340(5) Uani 1 1 d . . . . .
C6 C 1.0643(3) 0.8929(3) 0.3392(2) 0.0405(5) Uani 1 1 d . . . . .
H6 H 1.177359 0.951246 0.347882 0.049 Uiso 1 1 calc R U . . .
C15 C 0.9313(3) 0.4518(3) 0.7447(2) 0.0412(5) Uani 1 1 d . . . . .
H15A H 0.919124 0.357188 0.745122 0.049 Uiso 1 1 calc R U . . .
H15B H 1.055389 0.514977 0.768145 0.049 Uiso 1 1 calc R U . . .
C13 C 0.8149(3) 0.4496(2) 0.6151(2) 0.0382(5) Uani 1 1 d . . . . .
C17 C 0.7447(3) 0.4177(2) 0.8612(2) 0.0397(5) Uani 1 1 d . . . . .
H17 H 0.678055 0.319325 0.832184 0.048 Uiso 1 1 calc R U . . .
C5 C 0.7829(3) 0.7542(2) 0.2580(2) 0.0366(5) Uani 1 1 d . . . . .
H5 H 0.663746 0.698487 0.200632 0.044 Uiso 1 1 calc R U . . .
C14 C 0.8345(3) 0.5765(2) 0.5851(2) 0.0389(5) Uani 1 1 d . . . . .
H14 H 0.926337 0.661864 0.643305 0.047 Uiso 1 1 calc R U . . .
C7 C 1.0242(3) 0.8621(3) 0.4340(2) 0.0469(6) Uani 1 1 d . . . . .
H7 H 1.103066 0.894850 0.518622 0.056 Uiso 1 1 calc R U . . .
C9 C 0.7208(4) 0.5793(3) 0.4708(2) 0.0445(6) Uani 1 1 d . . . . .
C12 C 0.6794(4) 0.3235(3) 0.5264(2) 0.0508(6) Uani 1 1 d . . . . .
H12 H 0.664164 0.237358 0.544294 0.061 Uiso 1 1 calc R U . . .
C8 C 0.7354(4) 0.7187(3) 0.4458(3) 0.0540(7) Uani 1 1 d . . . . .
H8A H 0.616362 0.706903 0.395952 0.065 Uiso 1 1 calc R U . . .
H8B H 0.786585 0.788705 0.524613 0.065 Uiso 1 1 calc R U . . .
C10 C 0.5860(4) 0.4508(3) 0.3834(2) 0.0591(7) Uani 1 1 d . . . . .
H10 H 0.509172 0.450408 0.305874 0.071 Uiso 1 1 calc R U . . .
C11 C 0.5661(4) 0.3246(3) 0.4113(3) 0.0647(8) Uani 1 1 d . . . . .
H11 H 0.475905 0.239172 0.352403 0.078 Uiso 1 1 calc R U . . .

loop_
_atom_site_aniso_label
_atom_site_aniso_U_11
_atom_site_aniso_U_22
_atom_site_aniso_U_33
_atom_site_aniso_U_23
_atom_site_aniso_U_13
_atom_site_aniso_U_12
Zn1 0.02280(14) 0.02816(15) 0.02766(15) 0.01292(10) 0.01040(11) 0.00884(10)
O1 0.0282(7) 0.0459(9) 0.0487(10) 0.0284(8) 0.0172(7) 0.0114(7)
O2 0.0238(8) 0.0654(12) 0.0746(13) 0.0386(10) 0.0243(8) 0.0138(8)
N1 0.0199(8) 0.0250(8) 0.0290(9) 0.0112(7) 0.0097(7) 0.0074(6)
O3 0.0251(8) 0.0669(12) 0.0809(15) 0.0342(11) 0.0154(9) 0.0207(8)
N7 0.0242(8) 0.0257(9) 0.0290(9) 0.0095(7) 0.0100(7) 0.0044(7)
N2 0.0219(8) 0.0257(9) 0.0370(10) 0.0140(7) 0.0117(8) 0.0076(7)
N6 0.0335(9) 0.0281(9) 0.0282(9) 0.0095(7) 0.0079(8) 0.0139(7)
N3 0.0251(8) 0.0271(9) 0.0386(10) 0.0134(8) 0.0106(8) 0.0108(7)
O4 0.0410(9) 0.0518(11) 0.0714(13) 0.0320(10) 0.0088(9) 0.0253(8)
N4 0.0297(9) 0.0344(9) 0.0281(9) 0.0104(8) 0.0119(8) 0.0148(7)
N5 0.0513(11) 0.0568(12) 0.0347(10) 0.0250(9) 0.0255(9) 0.0358(10)
C2 0.0215(9) 0.0257(10) 0.0298(10) 0.0057(8) 0.0085(8) 0.0087(8)
C1 0.0190(9) 0.0273(10) 0.0271(10) 0.0061(8) 0.0099(8) 0.0081(8)
C18 0.0314(11) 0.0287(11) 0.0391(12) 0.0144(9) 0.0166(10) 0.0037(9)
C3 0.0285(11) 0.0350(12) 0.0433(13) 0.0074(10) 0.0064(10) 0.0144(9)
C16 0.0293(10) 0.0259(10) 0.0350(11) 0.0092(9) 0.0144(9) 0.0062(8)
C4 0.0235(10) 0.0401(12) 0.0351(11) 0.0154(10) 0.0155(9) 0.0082(9)
C6 0.0338(11) 0.0470(13) 0.0354(12) 0.0067(10) 0.0115(10) 0.0186(10)
C15 0.0477(13) 0.0384(12) 0.0405(13) 0.0099(10) 0.0165(11) 0.0260(11)
C13 0.0472(13) 0.0397(12) 0.0341(12) 0.0084(10) 0.0196(11) 0.0251(11)
C17 0.0404(12) 0.0233(11) 0.0407(13) 0.0133(10) 0.0117(11) 0.0061(9)
C5 0.0349(11) 0.0460(13) 0.0320(12) 0.0180(10) 0.0162(10) 0.0190(10)
C14 0.0447(12) 0.0397(12) 0.0355(12) 0.0116(10) 0.0199(11) 0.0202(10)
C7 0.0487(14) 0.0649(17) 0.0275(12) 0.0103(11) 0.0110(11) 0.0331(13)
C9 0.0604(15) 0.0585(15) 0.0368(13) 0.0224(12) 0.0328(12) 0.0357(13)
C12 0.0685(17) 0.0388(13) 0.0432(14) 0.0067(11) 0.0236(13) 0.0254(12)
C8 0.0787(19) 0.0737(19) 0.0541(16) 0.0415(14) 0.0489(15) 0.0533(16)
C10 0.0708(18) 0.078(2) 0.0269(13) 0.0146(13) 0.0167(13) 0.0385(16)
C11 0.076(2) 0.0559(17) 0.0365(15) -0.0051(13) 0.0129(14) 0.0218(15)

loop_
_atom_type_symbol
_atom_type_description
_atom_type_scat_dispersion_real
_atom_type_scat_dispersion_imag
_atom_type_scat_source
C C 0.0033 0.0016 'International Tables Vol C Tables 4.2.6.8 and 6.1.1.4'
H H 0.0000 0.0000 'International Tables Vol C Tables 4.2.6.8 and 6.1.1.4'
N N 0.0061 0.0033 'International Tables Vol C Tables 4.2.6.8 and 6.1.1.4'
O O 0.0106 0.0060 'International Tables Vol C Tables 4.2.6.8 and 6.1.1.4'
Zn Zn 0.2839 1.4301 'International Tables Vol C Tables 4.2.6.8 and 6.1.1.4'

loop_
_geom_angle_atom_site_label_1
_geom_angle_atom_site_label_2
_geom_angle_atom_site_label_3
_geom_angle
_geom_angle_site_symmetry_1
_geom_angle_site_symmetry_3
N1 Zn1 O1 75.36(6) . .
N1 Zn1 N2 94.04(6) . 2_775
N7 Zn1 O1 90.52(6) 1_554 .
N7 Zn1 N1 116.54(7) 1_554 .
N7 Zn1 N2 95.12(7) 1_554 2_775
N2 Zn1 O1 169.37(6) 2_775 .
N4 Zn1 O1 87.60(6) . .
N4 Zn1 N1 126.86(7) . .
N4 Zn1 N7 113.49(7) . 1_554
N4 Zn1 N2 98.35(7) . 2_775
C4 O1 Zn1 113.54(12) . .
N2 N1 Zn1 136.00(12) . .
N2 N1 C1 106.94(16) . .
C1 N1 Zn1 116.97(13) . .
C3 O3 H3 109.5 . .
C18 N7 Zn1 127.25(15) . 1_556
C16 N7 Zn1 127.23(13) . 1_556
C16 N7 C18 105.42(18) . .
N1 N2 Zn1 129.68(12) . 2_775
N3 N2 Zn1 119.18(12) . 2_775
N3 N2 N1 111.03(15) . .
C16 N6 C15 126.07(19) . .
C16 N6 C17 107.24(18) . .
C17 N6 C15 126.14(19) . .
N2 N3 C2 106.77(16) . .
C6 N4 Zn1 130.12(15) . .
C5 N4 Zn1 124.58(14) . .
C5 N4 C6 105.31(17) . .
C5 N5 C7 107.36(19) . .
C5 N5 C8 125.5(2) . .
C7 N5 C8 126.9(2) . .
N3 C2 C1 108.12(16) . .
N3 C2 C3 120.64(18) . .
C1 C2 C3 131.20(18) . .
N1 C1 C2 107.13(16) . .
N1 C1 C4 117.87(17) . .
C2 C1 C4 134.93(18) . .
N7 C18 H18 125.4 . .
C17 C18 N7 109.22(19) . .
C17 C18 H18 125.4 . .
O3 C3 C2 115.99(19) . .
O4 C3 O3 122.0(2) . .
O4 C3 C2 122.0(2) . .
N7 C16 N6 111.27(18) . .
N7 C16 H16 124.4 . .
N6 C16 H16 124.4 . .
O1 C4 O2 127.01(19) . .
O1 C4 C1 116.12(17) . .
O2 C4 C1 116.87(19) . .
N4 C6 H6 125.4 . .
C7 C6 N4 109.1(2) . .
C7 C6 H6 125.4 . .
N6 C15 H15A 109.6 . .
N6 C15 H15B 109.6 . .
N6 C15 C13 110.35(18) . .
H15A C15 H15B 108.1 . .
C13 C15 H15A 109.6 . .
C13 C15 H15B 109.6 . .
C14 C13 C15 120.1(2) . .
C12 C13 C15 121.4(2) . .
C12 C13 C14 118.3(2) . .
N6 C17 H17 126.6 . .
C18 C17 N6 106.84(19) . .
C18 C17 H17 126.6 . .
N4 C5 N5 111.8(2) . .
N4 C5 H5 124.1 . .
N5 C5 H5 124.1 . .
C13 C14 H14 119.1 . .
C9 C14 C13 121.8(2) . .
C9 C14 H14 119.1 . .
N5 C7 H7 126.8 . .
C6 C7 N5 106.3(2) . .
C6 C7 H7 126.8 . .
C14 C9 C8 120.4(2) . .
C14 C9 C10 118.6(2) . .
C10 C9 C8 120.8(2) . .
C13 C12 H12 119.8 . .
C13 C12 C11 120.5(3) . .
C11 C12 H12 119.8 . .
N5 C8 C9 114.0(2) . .
N5 C8 H8A 108.8 . .
N5 C8 H8B 108.8 . .
C9 C8 H8A 108.8 . .
C9 C8 H8B 108.8 . .
H8A C8 H8B 107.7 . .
C9 C10 H10 119.9 . .
C11 C10 C9 120.1(2) . .
C11 C10 H10 119.9 . .
C12 C11 H11 119.7 . .
C10 C11 C12 120.6(3) . .
C10 C11 H11 119.7 . .

loop_
_geom_bond_atom_site_label_1
_geom_bond_atom_site_label_2
_geom_bond_distance
_geom_bond_site_symmetry_2
Zn1 O1 2.3002(15) .
Zn1 N1 2.0561(16) .
Zn1 N7 2.0035(17) 1_554
Zn1 N2 2.1261(16) 2_775
Zn1 N4 2.0012(16) .
O1 C4 1.242(3) .
O2 C4 1.264(3) .
N1 N2 1.341(2) .
N1 C1 1.345(2) .
O3 H3 0.8200 .
O3 C3 1.313(3) .
N7 C18 1.381(3) .
N7 C16 1.323(3) .
N2 N3 1.326(2) .
N6 C16 1.334(3) .
N6 C15 1.470(3) .
N6 C17 1.368(3) .
N3 C2 1.345(3) .
O4 C3 1.199(3) .
N4 C6 1.380(3) .
N4 C5 1.317(3) .
N5 C5 1.328(3) .
N5 C7 1.367(3) .
N5 C8 1.475(3) .
C2 C1 1.384(3) .
C2 C3 1.492(3) .
C1 C4 1.493(3) .
C18 H18 0.9300 .
C18 C17 1.343(3) .
C16 H16 0.9300 .
C6 H6 0.9300 .
C6 C7 1.355(3) .
C15 H15A 0.9700 .
C15 H15B 0.9700 .
C15 C13 1.513(3) .
C13 C14 1.392(3) .
C13 C12 1.385(3) .
C17 H17 0.9300 .
C5 H5 0.9300 .
C14 H14 0.9300 .
C14 C9 1.388(3) .
C7 H7 0.9300 .
C9 C8 1.506(3) .
C9 C10 1.393(4) .
C12 H12 0.9300 .
C12 C11 1.386(4) .
C8 H8A 0.9700 .
C8 H8B 0.9700 .
C10 H10 0.9300 .
C10 C11 1.375(4) .
C11 H11 0.9300 .

loop_
_geom_hbond_atom_site_label_D
_geom_hbond_atom_site_label_H
_geom_hbond_atom_site_label_A
_geom_hbond_distance_DH
_geom_hbond_distance_HA
_geom_hbond_distance_DA
_geom_hbond_angle_DHA
_geom_hbond_site_symmetry_A
_geom_hbond_publ_flag
O3 H3 O2 0.82 1.72 2.526(2) 167.2 . yes
C5 H5 O1 0.93 2.38 2.936(3) 118.2 . yes
C8 H8A O4 0.97 2.64 3.186(3) 116.2 2_675 yes

loop_
_geom_torsion_atom_site_label_1
_geom_torsion_atom_site_label_2
_geom_torsion_atom_site_label_3
_geom_torsion_atom_site_label_4
_geom_torsion
_geom_torsion_site_symmetry_1
_geom_torsion_site_symmetry_2
_geom_torsion_site_symmetry_3
_geom_torsion_site_symmetry_4
Zn1 O1 C4 O2 -176.9(2) . . . .
Zn1 O1 C4 C1 4.2(2) . . . .
Zn1 N1 N2 Zn1 -7.7(3) . . . 2_775
Zn1 N1 N2 N3 176.12(14) . . . .
Zn1 N1 C1 C2 -176.80(13) . . . .
Zn1 N1 C1 C4 0.6(2) . . . .
Zn1 N7 C18 C17 175.80(15) 1_556 . . .
Zn1 N7 C16 N6 -175.92(13) 1_556 . . .
Zn1 N2 N3 C2 -176.67(13) 2_775 . . .
Zn1 N4 C6 C7 -179.74(16) . . . .
Zn1 N4 C5 N5 179.46(14) . . . .
N1 N2 N3 C2 0.0(2) . . . .
N1 C1 C4 O1 -3.5(3) . . . .
N1 C1 C4 O2 177.5(2) . . . .
N7 C18 C17 N6 0.6(3) . . . .
N2 N1 C1 C2 0.3(2) . . . .
N2 N1 C1 C4 177.75(17) . . . .
N2 N3 C2 C1 0.2(2) . . . .
N2 N3 C2 C3 -177.73(18) . . . .
N6 C15 C13 C14 71.2(3) . . . .
N6 C15 C13 C12 -104.3(3) . . . .
N3 C2 C1 N1 -0.3(2) . . . .
N3 C2 C1 C4 -177.1(2) . . . .
N3 C2 C3 O3 -177.4(2) . . . .
N3 C2 C3 O4 3.1(4) . . . .
N4 C6 C7 N5 0.1(3) . . . .
C2 C1 C4 O1 173.1(2) . . . .
C2 C1 C4 O2 -6.0(4) . . . .
C1 N1 N2 Zn1 176.00(14) . . . 2_775
C1 N1 N2 N3 -0.2(2) . . . .
C1 C2 C3 O3 5.2(4) . . . .
C1 C2 C3 O4 -174.3(2) . . . .
C18 N7 C16 N6 0.6(2) . . . .
C3 C2 C1 N1 177.3(2) . . . .
C3 C2 C1 C4 0.5(4) . . . .
C16 N7 C18 C17 -0.8(2) . . . .
C16 N6 C15 C13 -86.3(3) . . . .
C16 N6 C17 C18 -0.2(2) . . . .
C6 N4 C5 N5 -0.6(3) . . . .
C15 N6 C16 N7 171.56(18) . . . .
C15 N6 C17 C18 -172.04(19) . . . .
C15 C13 C14 C9 -174.6(2) . . . .
C15 C13 C12 C11 175.3(2) . . . .
C13 C14 C9 C8 174.5(2) . . . .
C13 C14 C9 C10 -1.3(4) . . . .
C13 C12 C11 C10 -0.3(5) . . . .
C17 N6 C16 N7 -0.3(2) . . . .
C17 N6 C15 C13 84.0(3) . . . .
C5 N4 C6 C7 0.3(3) . . . .
C5 N5 C7 C6 -0.4(3) . . . .
C5 N5 C8 C9 95.3(3) . . . .
C14 C13 C12 C11 -0.3(4) . . . .
C14 C9 C8 N5 95.6(3) . . . .
C14 C9 C10 C11 0.7(4) . . . .
C7 N5 C5 N4 0.6(3) . . . .
C7 N5 C8 C9 -90.8(3) . . . .
C9 C10 C11 C12 0.1(5) . . . .
C12 C13 C14 C9 1.1(3) . . . .
C8 N5 C5 N4 175.5(2) . . . .
C8 N5 C7 C6 -175.2(2) . . . .
C8 C9 C10 C11 -175.1(3) . . . .
C10 C9 C8 N5 -88.7(3) . . . .
